data_4319641
loop_
_publ_author_name
'Ilia A. Guzei'
'Andreja Bakac'

_publ_section_title
;
 Macrocyclic Hydroperoxocobalt(III) Complex: Photochemistry, Spectroscopy,
 and Crystal Structure
;
_journal_name_full 'Inorganic Chemistry'
_journal_page_first 2390
_journal_page_last 2393
_journal_paper_doi 10.1021/ic001391l
_journal_volume 40
_journal_year 2001
_chemical_formula_sum 'C20 H43 Cl2 Co N6 O10'
_chemical_formula_weight 657.43
_chemical_name_systematic
; 
 ? 
;
_space_group_IT_number 14
_symmetry_cell_setting monoclinic
_symmetry_space_group_name_Hall '-P 2yn'
_symmetry_space_group_name_H-M 'P 1 21/n 1'
_atom_sites_solution_hydrogens geom
_atom_sites_solution_primary direct
_atom_sites_solution_secondary difmap
_audit_creation_method SHELXL-97
_cell_angle_alpha 90.00
_cell_angle_beta 92.2670(10)
_cell_angle_gamma 90.00
_cell_formula_units_Z 4
_cell_length_a 10.4230(5)
_cell_length_b 16.1561(8)
_cell_length_c 17.4676(9)
_cell_measurement_temperature 173(2)
_cell_volume 2939.2(3)
_computing_cell_refinement 'Bruker SMART'
_computing_data_collection 'Bruker SMART'
_computing_data_reduction 'Bruker SHELXTL'
_computing_molecular_graphics 'Bruker SHELXTL'
_computing_publication_material 'Bruker SHELXTL'
_computing_structure_refinement 'SHELXL-97 (Sheldrick, 1997)'
_computing_structure_solution 'SHELXS-97 (Sheldrick, 1990)'
_diffrn_ambient_temperature 173(2)
_diffrn_measured_fraction_theta_full 0.997
_diffrn_measured_fraction_theta_max 0.997
_diffrn_measurement_device_type 'CCD area detector'
_diffrn_measurement_method 'phi and omega scans'
_diffrn_radiation_monochromator graphite
_diffrn_radiation_source 'fine-focus sealed tube'
_diffrn_radiation_type MoK\a
_diffrn_radiation_wavelength 0.71073
_diffrn_reflns_av_R_equivalents 0.0000
_diffrn_reflns_av_sigmaI/netI 0.0347
_diffrn_reflns_limit_h_max 13
_diffrn_reflns_limit_h_min -13
_diffrn_reflns_limit_k_max 20
_diffrn_reflns_limit_k_min 0
_diffrn_reflns_limit_l_max 21
_diffrn_reflns_limit_l_min 0
_diffrn_reflns_number 5978
_diffrn_reflns_theta_full 26.37
_diffrn_reflns_theta_max 26.37
_diffrn_reflns_theta_min 1.72
_exptl_absorpt_coefficient_mu 0.825
_exptl_absorpt_correction_T_max 0.9220
_exptl_absorpt_correction_T_min 0.7336
_exptl_absorpt_correction_type none
_exptl_crystal_density_diffrn 1.486
_exptl_crystal_density_method 'not measured'
_exptl_crystal_F_000 1384
_exptl_crystal_size_max 0.40
_exptl_crystal_size_mid 0.30
_exptl_crystal_size_min 0.10
_refine_diff_density_max 1.424
_refine_diff_density_min -0.690
_refine_diff_density_rms 0.090
_refine_ls_extinction_method none
_refine_ls_goodness_of_fit_ref 1.079
_refine_ls_hydrogen_treatment mixed
_refine_ls_matrix_type full
_refine_ls_number_parameters 363
_refine_ls_number_reflns 5978
_refine_ls_number_restraints 28
_refine_ls_restrained_S_all 1.078
_refine_ls_R_factor_all 0.0664
_refine_ls_R_factor_gt 0.0534
_refine_ls_shift/su_max 0.001
_refine_ls_shift/su_mean 0.000
_refine_ls_structure_factor_coef Fsqd
_refine_ls_weighting_details 'calc w=1/[\s^2^(Fo^2^)+(0.0683P)^2^+5.1879P] where P=(Fo^2^+2Fc^2^)/3'
_refine_ls_weighting_scheme calc
_refine_ls_wR_factor_gt 0.1373
_refine_ls_wR_factor_ref 0.1437
_reflns_number_gt 4852
_reflns_number_total 5978
_reflns_threshold_expression >2sigma(I)
_cod_data_source_file ic001391l.cif
_cod_data_source_block bak02
_cod_depositor_comments
;
The following automatic conversions were performed:

'_symmetry_cell_setting' value 'Monoclinic' changed to 'monoclinic'
according to the built-in table from CIF Core dictionary named
'cif_core.dic' version 2.4.1 from 2010-06-29.

Automatic conversion script
Id: cif_fix_values 1646 2011-03-28 12:23:43Z adriana 
;
_cod_database_code 4319641

loop_
_symmetry_equiv_pos_as_xyz
'x, y, z'
'-x+1/2, y+1/2, -z+1/2'
'-x, -y, -z'
'x-1/2, -y-1/2, z-1/2'

loop_
_atom_site_label
_atom_site_type_symbol
_atom_site_fract_x
_atom_site_fract_y
_atom_site_fract_z
_atom_site_U_iso_or_equiv
_atom_site_adp_type
_atom_site_occupancy
_atom_site_symmetry_multiplicity
_atom_site_calc_flag
_atom_site_refinement_flags
_atom_site_disorder_assembly
_atom_site_disorder_group
Co Co 0.16619(4) 0.18448(3) 0.81763(2) 0.01696(13) Uani 1 1 d . . .
Cl1 Cl 0.84646(8) 0.18978(5) 0.03768(5) 0.0291(2) Uani 1 1 d D . .
Cl2 Cl 0.94135(10) 0.47819(6) 0.82794(5) 0.0404(3) Uani 1 1 d D . .
O1 O 0.1880(2) 0.11601(17) 0.73226(14) 0.0345(6) Uani 1 1 d . . .
O2 O 0.2467(4) 0.0392(2) 0.7448(2) 0.0628(10) Uani 1 1 d . . .
H2 H 0.3127 0.0360 0.7189 0.094 Uiso 1 1 calc R . .
O3 O 0.8558(3) 0.24936(15) 0.09824(13) 0.0414(7) Uani 1 1 d D . .
O4 O 0.7518(2) 0.12897(14) 0.05459(15) 0.0373(6) Uani 1 1 d D . .
O5 O 0.8119(3) 0.23117(19) -0.03257(12) 0.0535(8) Uani 1 1 d D . .
O6 O 0.96812(19) 0.15027(18) 0.02975(19) 0.0479(8) Uani 1 1 d D . .
O7 O 0.8297(3) 0.5256(3) 0.8438(3) 0.0923(15) Uani 1 1 d D . .
O8 O 0.9562(4) 0.4710(3) 0.74717(10) 0.0822(13) Uani 1 1 d D . .
O9 O 0.9227(4) 0.39488(12) 0.8530(2) 0.0703(11) Uani 1 1 d D . .
O10 O 1.0554(3) 0.5085(3) 0.8666(2) 0.0813(12) Uani 1 1 d D . .
N1 N 0.3046(3) 0.12431(17) 0.87687(15) 0.0216(6) Uani 1 1 d . . .
H1 H 0.3253 0.0818 0.8436 0.026 Uiso 1 1 calc R . .
N2 N 0.0447(3) 0.10550(17) 0.86462(16) 0.0216(6) Uani 1 1 d . . .
H2A H 0.0059 0.1348 0.9033 0.026 Uiso 1 1 calc R . .
N3 N 0.0235(3) 0.24272(17) 0.75677(15) 0.0212(6) Uani 1 1 d . . .
H3 H -0.0084 0.2805 0.7914 0.025 Uiso 1 1 calc R . .
N4 N 0.2843(3) 0.26334(17) 0.76994(15) 0.0222(6) Uani 1 1 d . . .
H4 H 0.3140 0.2366 0.7270 0.027 Uiso 1 1 calc R . .
N5 N 0.1384(2) 0.26045(17) 0.90139(15) 0.0202(6) Uani 1 1 d . . .
N6 N 0.3647(4) 0.4339(3) 0.9565(3) 0.0615(11) Uani 1 1 d . . .
C1 C 0.2406(3) 0.0792(2) 0.9393(2) 0.0275(8) Uani 1 1 d . . .
H1A H 0.2174 0.1181 0.9803 0.033 Uiso 1 1 calc R . .
H1B H 0.2987 0.0364 0.9618 0.033 Uiso 1 1 calc R . .
C2 C 0.1214(3) 0.0395(2) 0.9036(2) 0.0278(8) Uani 1 1 d . . .
H2B H 0.1453 -0.0034 0.8663 0.033 Uiso 1 1 calc R . .
H2C H 0.0709 0.0129 0.9437 0.033 Uiso 1 1 calc R . .
C3 C -0.0629(3) 0.0717(2) 0.8142(2) 0.0243(7) Uani 1 1 d . . .
H3A H -0.0259 0.0439 0.7689 0.029 Uiso 1 1 calc R . .
C4 C -0.1475(3) 0.1434(2) 0.78640(19) 0.0257(7) Uani 1 1 d . . .
H4A H -0.1658 0.1784 0.8312 0.031 Uiso 1 1 calc R . .
H4B H -0.2304 0.1203 0.7668 0.031 Uiso 1 1 calc R . .
C5 C -0.0955(3) 0.1995(2) 0.72423(19) 0.0250(7) Uani 1 1 d . . .
C6 C 0.0883(3) 0.2958(2) 0.7002(2) 0.0276(8) Uani 1 1 d . . .
H6A H 0.0294 0.3399 0.6812 0.033 Uiso 1 1 calc R . .
H6B H 0.1142 0.2622 0.6560 0.033 Uiso 1 1 calc R . .
C7 C 0.2044(3) 0.3332(2) 0.7403(2) 0.0262(7) Uani 1 1 d . . .
H7A H 0.2530 0.3670 0.7042 0.031 Uiso 1 1 calc R . .
H7B H 0.1785 0.3690 0.7830 0.031 Uiso 1 1 calc R . .
C8 C 0.4013(3) 0.2901(2) 0.8152(2) 0.0260(7) Uani 1 1 d . . .
H8 H 0.3739 0.3165 0.8637 0.031 Uiso 1 1 calc R . .
C9 C 0.4821(3) 0.2139(2) 0.8357(2) 0.0277(8) Uani 1 1 d . . .
H9A H 0.5703 0.2326 0.8500 0.033 Uiso 1 1 calc R . .
H9B H 0.4875 0.1793 0.7892 0.033 Uiso 1 1 calc R . .
C10 C 0.4349(3) 0.1593(2) 0.90045(19) 0.0244(7) Uani 1 1 d . . .
C11 C -0.1426(4) 0.0086(2) 0.8574(2) 0.0336(8) Uani 1 1 d . . .
H11A H -0.0891 -0.0394 0.8712 0.050 Uiso 1 1 calc R . .
H11B H -0.2158 -0.0093 0.8246 0.050 Uiso 1 1 calc R . .
H11C H -0.1738 0.0341 0.9040 0.050 Uiso 1 1 calc R . .
C12 C -0.1996(4) 0.2649(3) 0.7048(2) 0.0378(9) Uani 1 1 d . . .
H12A H -0.2130 0.2993 0.7500 0.057 Uiso 1 1 calc R . .
H12B H -0.2801 0.2370 0.6895 0.057 Uiso 1 1 calc R . .
H12C H -0.1719 0.2997 0.6627 0.057 Uiso 1 1 calc R . .
C13 C -0.0684(4) 0.1501(3) 0.6516(2) 0.0331(8) Uani 1 1 d . . .
H13A H -0.0479 0.1883 0.6102 0.050 Uiso 1 1 calc R . .
H13B H -0.1445 0.1175 0.6361 0.050 Uiso 1 1 calc R . .
H13C H 0.0044 0.1128 0.6619 0.050 Uiso 1 1 calc R . .
C14 C 0.4801(4) 0.3529(3) 0.7713(3) 0.0414(10) Uani 1 1 d . . .
H14A H 0.5058 0.3284 0.7230 0.062 Uiso 1 1 calc R . .
H14B H 0.5569 0.3682 0.8023 0.062 Uiso 1 1 calc R . .
H14C H 0.4281 0.4024 0.7606 0.062 Uiso 1 1 calc R . .
C15 C 0.4325(4) 0.2068(2) 0.9760(2) 0.0313(8) Uani 1 1 d . . .
H15A H 0.3684 0.2511 0.9716 0.047 Uiso 1 1 calc R . .
H15B H 0.5173 0.2308 0.9877 0.047 Uiso 1 1 calc R . .
H15C H 0.4102 0.1689 1.0172 0.047 Uiso 1 1 calc R . .
C16 C 0.5296(4) 0.0865(3) 0.9108(2) 0.0371(9) Uani 1 1 d . . .
H16A H 0.5012 0.0500 0.9516 0.056 Uiso 1 1 calc R . .
H16B H 0.6154 0.1079 0.9245 0.056 Uiso 1 1 calc R . .
H16C H 0.5325 0.0553 0.8627 0.056 Uiso 1 1 calc R . .
C17 C 0.1141(3) 0.3040(2) 0.94995(19) 0.0231(7) Uani 1 1 d . . .
C18 C 0.0855(4) 0.3587(2) 1.0131(2) 0.0355(9) Uani 1 1 d . . .
H18A H 0.1578 0.3587 1.0507 0.053 Uiso 1 1 calc R . .
H18B H 0.0079 0.3394 1.0375 0.053 Uiso 1 1 calc R . .
H18C H 0.0716 0.4150 0.9936 0.053 Uiso 1 1 calc R . .
C19 C 0.3396(4) 0.5013(3) 0.9694(3) 0.0427(10) Uani 1 1 d . . .
C20 C 0.3080(5) 0.5855(3) 0.9886(4) 0.0626(14) Uani 1 1 d . . .
H20A H 0.2465 0.5855 1.0296 0.094 Uiso 1 1 calc R . .
H20B H 0.2699 0.6132 0.9433 0.094 Uiso 1 1 calc R . .
H20C H 0.3861 0.6148 1.0059 0.094 Uiso 1 1 calc R . .

loop_
_atom_site_aniso_label
_atom_site_aniso_U_11
_atom_site_aniso_U_22
_atom_site_aniso_U_33
_atom_site_aniso_U_23
_atom_site_aniso_U_13
_atom_site_aniso_U_12
Co 0.0163(2) 0.0194(2) 0.0153(2) -0.00075(17) 0.00224(15) 0.00094(16)
Cl1 0.0362(5) 0.0284(4) 0.0233(4) 0.0017(3) 0.0076(3) 0.0015(4)
Cl2 0.0440(6) 0.0435(6) 0.0336(5) 0.0015(4) 0.0011(4) 0.0153(4)
O1 0.0311(14) 0.0422(16) 0.0296(13) -0.0109(12) -0.0045(11) 0.0053(12)
O2 0.081(3) 0.050(2) 0.058(2) -0.0083(17) 0.0048(19) 0.0142(18)
O3 0.0549(18) 0.0392(16) 0.0312(14) -0.0089(12) 0.0152(13) -0.0091(13)
O4 0.0394(15) 0.0364(15) 0.0362(15) 0.0003(12) 0.0042(12) -0.0071(12)
O5 0.084(2) 0.0477(18) 0.0289(15) 0.0136(14) 0.0001(15) 0.0044(17)
O6 0.0398(16) 0.0459(17) 0.060(2) 0.0056(15) 0.0226(14) 0.0090(14)
O7 0.093(3) 0.094(3) 0.089(3) -0.025(3) -0.011(2) 0.060(3)
O8 0.103(3) 0.102(3) 0.042(2) -0.001(2) 0.007(2) 0.025(3)
O9 0.089(3) 0.053(2) 0.069(2) 0.0039(18) 0.004(2) 0.014(2)
O10 0.066(3) 0.104(3) 0.073(3) -0.007(2) -0.006(2) -0.027(2)
N1 0.0201(14) 0.0227(14) 0.0219(14) -0.0012(11) -0.0009(11) 0.0030(11)
N2 0.0195(13) 0.0227(14) 0.0225(14) 0.0010(11) 0.0011(11) -0.0003(11)
N3 0.0212(14) 0.0239(14) 0.0185(13) -0.0002(11) 0.0012(11) 0.0012(11)
N4 0.0181(13) 0.0284(15) 0.0203(13) 0.0005(11) 0.0046(11) -0.0004(11)
N5 0.0192(13) 0.0229(14) 0.0188(13) -0.0004(12) 0.0036(11) -0.0010(11)
N6 0.062(3) 0.047(3) 0.076(3) -0.015(2) 0.003(2) -0.004(2)
C1 0.0277(18) 0.0297(19) 0.0249(17) 0.0079(14) -0.0004(14) 0.0006(14)
C2 0.0284(18) 0.0268(18) 0.0281(18) 0.0086(15) -0.0003(14) -0.0027(14)
C3 0.0210(16) 0.0261(18) 0.0259(17) -0.0032(14) 0.0009(13) -0.0043(13)
C4 0.0193(16) 0.0324(19) 0.0255(17) -0.0027(15) 0.0011(13) 0.0002(14)
C5 0.0206(16) 0.0303(19) 0.0241(17) 0.0000(14) -0.0014(13) 0.0024(14)
C6 0.0263(18) 0.0312(19) 0.0254(17) 0.0087(15) 0.0009(14) 0.0023(14)
C7 0.0280(18) 0.0242(18) 0.0268(18) 0.0087(14) 0.0045(14) 0.0001(14)
C8 0.0217(17) 0.0298(18) 0.0264(17) -0.0008(14) 0.0011(14) -0.0060(14)
C9 0.0173(16) 0.036(2) 0.0295(18) -0.0036(15) 0.0023(14) -0.0003(14)
C10 0.0187(16) 0.0287(18) 0.0255(17) -0.0023(14) -0.0026(13) 0.0008(13)
C11 0.0273(19) 0.034(2) 0.039(2) 0.0050(17) 0.0000(16) -0.0063(16)
C12 0.0244(18) 0.045(2) 0.043(2) 0.0054(19) -0.0045(16) 0.0055(17)
C13 0.033(2) 0.045(2) 0.0211(17) -0.0025(16) -0.0036(15) -0.0052(17)
C14 0.027(2) 0.045(2) 0.052(3) 0.010(2) 0.0021(18) -0.0127(18)
C15 0.0315(19) 0.036(2) 0.0258(18) -0.0036(15) -0.0035(15) -0.0020(16)
C16 0.0267(19) 0.043(2) 0.041(2) 0.0009(18) -0.0041(16) 0.0110(17)
C17 0.0205(16) 0.0253(18) 0.0236(17) 0.0026(14) 0.0018(13) -0.0012(13)
C18 0.041(2) 0.034(2) 0.032(2) -0.0105(17) 0.0077(17) -0.0027(17)
C19 0.036(2) 0.041(2) 0.052(3) -0.001(2) 0.0048(19) -0.0050(18)
C20 0.056(3) 0.042(3) 0.091(4) 0.003(3) 0.016(3) 0.005(2)

loop_
_atom_type_symbol
_atom_type_description
_atom_type_scat_dispersion_real
_atom_type_scat_dispersion_imag
_atom_type_scat_source
C C 0.0033 0.0016 'International Tables Vol C Tables 4.2.6.8 and 6.1.1.4'
H H 0.0000 0.0000 'International Tables Vol C Tables 4.2.6.8 and 6.1.1.4'
N N 0.0061 0.0033 'International Tables Vol C Tables 4.2.6.8 and 6.1.1.4'
O O 0.0106 0.0060 'International Tables Vol C Tables 4.2.6.8 and 6.1.1.4'
Cl Cl 0.1484 0.1585 'International Tables Vol C Tables 4.2.6.8 and 6.1.1.4'
Co Co 0.3494 0.9721 'International Tables Vol C Tables 4.2.6.8 and 6.1.1.4'

loop_
_geom_angle_atom_site_label_1
_geom_angle_atom_site_label_2
_geom_angle_atom_site_label_3
_geom_angle
_geom_angle_site_symmetry_1
_geom_angle_site_symmetry_3
_geom_angle_publ_flag
O1 Co N5 176.30(12) . . ?
O1 Co N4 87.02(12) . . ?
N5 Co N4 91.37(11) . . ?
O1 Co N1 90.97(11) . . ?
N5 Co N1 92.49(11) . . ?
N4 Co N1 94.76(11) . . ?
O1 Co N2 92.80(12) . . ?
N5 Co N2 88.76(11) . . ?
N4 Co N2 179.09(11) . . ?
N1 Co N2 86.13(11) . . ?
O1 Co N3 88.08(11) . . ?
N5 Co N3 88.49(11) . . ?
N4 Co N3 86.33(11) . . ?
N1 Co N3 178.51(11) . . ?
N2 Co N3 92.77(11) . . ?
O3 Cl1 O5 109.09(19) . . ?
O3 Cl1 O4 109.66(16) . . ?
O5 Cl1 O4 110.21(19) . . ?
O3 Cl1 O6 109.71(19) . . ?
O5 Cl1 O6 108.6(2) . . ?
O4 Cl1 O6 109.53(18) . . ?
O7 Cl2 O8 110.8(3) . . ?
O7 Cl2 O10 113.2(3) . . ?
O8 Cl2 O10 111.9(3) . . ?
O7 Cl2 O9 108.8(3) . . ?
O8 Cl2 O9 104.3(3) . . ?
O10 Cl2 O9 107.3(3) . . ?
O2 O1 Co 117.7(2) . . ?
C1 N1 C10 114.0(3) . . ?
C1 N1 Co 106.4(2) . . ?
C10 N1 Co 125.6(2) . . ?
C2 N2 C3 112.6(3) . . ?
C2 N2 Co 108.0(2) . . ?
C3 N2 Co 117.6(2) . . ?
C6 N3 C5 113.7(3) . . ?
C6 N3 Co 105.8(2) . . ?
C5 N3 Co 123.8(2) . . ?
C7 N4 C8 113.6(3) . . ?
C7 N4 Co 106.63(19) . . ?
C8 N4 Co 118.2(2) . . ?
C17 N5 Co 175.7(3) . . ?
N1 C1 C2 106.9(3) . . ?
N2 C2 C1 107.7(3) . . ?
N2 C3 C4 108.6(3) . . ?
N2 C3 C11 111.1(3) . . ?
C4 C3 C11 110.2(3) . . ?
C3 C4 C5 117.4(3) . . ?
N3 C5 C4 108.3(3) . . ?
N3 C5 C13 112.1(3) . . ?
C4 C5 C13 111.1(3) . . ?
N3 C5 C12 109.0(3) . . ?
C4 C5 C12 107.2(3) . . ?
C13 C5 C12 109.0(3) . . ?
N3 C6 C7 107.5(3) . . ?
N4 C7 C6 106.7(3) . . ?
N4 C8 C9 108.8(3) . . ?
N4 C8 C14 111.8(3) . . ?
C9 C8 C14 110.5(3) . . ?
C8 C9 C10 116.6(3) . . ?
N1 C10 C15 112.2(3) . . ?
N1 C10 C9 109.0(3) . . ?
C15 C10 C9 111.4(3) . . ?
N1 C10 C16 108.1(3) . . ?
C15 C10 C16 108.3(3) . . ?
C9 C10 C16 107.6(3) . . ?
N5 C17 C18 178.7(4) . . ?
N6 C19 C20 177.8(5) . . ?

loop_
_geom_bond_atom_site_label_1
_geom_bond_atom_site_label_2
_geom_bond_distance
_geom_bond_site_symmetry_2
_geom_bond_publ_flag
Co O1 1.878(3) . ?
Co N5 1.940(3) . ?
Co N4 1.978(3) . ?
Co N1 1.994(3) . ?
Co N2 1.997(3) . ?
Co N3 2.025(3) . ?
Cl1 O3 1.4307(13) . ?
Cl1 O5 1.4311(13) . ?
Cl1 O4 1.4313(13) . ?
Cl1 O6 1.4313(13) . ?
Cl2 O7 1.4296(13) . ?
Cl2 O8 1.4301(13) . ?
Cl2 O10 1.4304(13) . ?
Cl2 O9 1.4314(13) . ?
O1 O2 1.397(4) . ?
N1 C1 1.491(4) . ?
N1 C10 1.513(4) . ?
N2 C2 1.483(4) . ?
N2 C3 1.501(4) . ?
N3 C6 1.490(4) . ?
N3 C5 1.514(4) . ?
N4 C7 1.484(4) . ?
N4 C8 1.491(4) . ?
N5 C17 1.138(4) . ?
N6 C19 1.145(6) . ?
C1 C2 1.510(5) . ?
C3 C4 1.525(5) . ?
C3 C11 1.532(5) . ?
C4 C5 1.530(5) . ?
C5 C13 1.536(5) . ?
C5 C12 1.542(5) . ?
C6 C7 1.500(5) . ?
C8 C9 1.527(5) . ?
C8 C14 1.530(5) . ?
C9 C10 1.531(5) . ?
C10 C15 1.528(5) . ?
C10 C16 1.542(5) . ?
C17 C18 1.454(5) . ?
C19 C20 1.441(7) . ?

loop_
_geom_hbond_atom_site_label_D
_geom_hbond_atom_site_label_H
_geom_hbond_atom_site_label_A
_geom_hbond_distance_DH
_geom_hbond_distance_HA
_geom_hbond_distance_DA
_geom_hbond_angle_DHA
_geom_hbond_site_symmetry_A
O2 H2 O10 0.84 2.12 2.934(6) 164.2 2_646
N1 H1 O2 0.93 2.00 2.732(5) 134.0 .
N2 H2A O6 0.93 2.27 3.108(4) 149.1 1_456
N3 H3 O9 0.93 2.27 3.180(4) 166.1 1_455
N4 H4 O3 0.93 2.32 3.125(4) 144.9 4_566
